data_2106899
loop_
_publ_author_name
'Dent Glasser, L.S.'
'Giovanoli, R.'

_publ_section_title
;
 Barium aluminate hydrates. V. The crystal structure of gamma-Ba (Al O (O
 H)2)2
;
_journal_name_full 'Acta Crystallographica B (24,1968-38,1982)'
_journal_page_first 760
_journal_page_last 763
_journal_volume 28
_journal_year 1972
_chemical_formula_sum 'Al2 Ba H4 O6'
_chemical_name_systematic 'Ba (Al O (O H)2)2'
_space_group_IT_number 43
_symmetry_space_group_name_Hall 'F 2 -2d'
_symmetry_space_group_name_H-M 'F d d 2'
_cell_angle_alpha 90
_cell_angle_beta 90
_cell_angle_gamma 90
_cell_formula_units_Z 8
_cell_length_a 20.7
_cell_length_b 8.977
_cell_length_c 6.416
_cell_volume 1192.246
_citation_journal_id_ASTM ACBCAR
_cod_data_source_file DentGlasser_ACBCAR_1972_1872.cif
_cod_data_source_block H4Al2Ba1O6
_cod_original_formula_sum 'H4 Al2 Ba1 O6'
_cod_database_code 2106899

loop_
_symmetry_equiv_pos_as_xyz
x,y,z
-x,-y,z
-x+1/4,y+1/4,z+1/4
x+3/4,-y+3/4,z+1/4
x,y+1/2,z+1/2
-x,-y+1/2,z+1/2
-x+1/4,y+3/4,z+3/4
x+3/4,-y+5/4,z+3/4
x+1/2,y,z+1/2
-x+1/2,-y,z+1/2
-x+3/4,y+1/4,z+3/4
x+5/4,-y+3/4,z+3/4
x+1/2,y+1/2,z
-x+1/2,-y+1/2,z
-x+3/4,y+3/4,z+1/4
x+5/4,-y+5/4,z+1/4

loop_
_atom_site_label
_atom_site_type_symbol
_atom_site_fract_x
_atom_site_fract_y
_atom_site_fract_z
_atom_site_occupancy
_atom_site_U_iso_or_equiv
Ba1 Ba+2 0 0 0 1 0.0
O3 O-2 0.0831 0.474 0.835 1 0.0
O2 O-2 0.0022 0.305 0.114 1 0.0
O1 O-2 0.1307 0.194 0.017 1 0.0
Al1 Al+3 0.086 0.3556 0.0519 1 0.0
